data_4506504
loop_
_publ_author_name
'Yang, Qingxiang'
'Chen, Xingqiu'
'Cui, Jiehu'
'Hu, Jinsong'
'Zhang, Mingdao'
'Qin, Ling'
'Wang, Gaofeng'
'Lu, Qingyi'
'Zheng, Hegen'

_publ_section_title
;
 Metal--Organic Frameworks Based on Flexible V-Shaped Polycarboxylate
 Acids: Hydrogen Bondings, Non-Interpenetrated and Polycatenated
;
_journal_issue 8
_journal_name_full 'Crystal Growth &amp; Design'
_journal_page_first 4072
_journal_paper_doi 10.1021/cg300541n
_journal_volume 12
_journal_year 2012
_chemical_formula_moiety 'C52 H38 Co2 N10 O8'
_chemical_formula_sum 'C52 H38 Co2 N10 O8'
_chemical_formula_weight 1048.78
_chemical_name_systematic
; 
 ? 
;
_space_group_IT_number 2
_symmetry_cell_setting triclinic
_symmetry_space_group_name_Hall '-P 1'
_symmetry_space_group_name_H-M 'P -1'
_atom_sites_solution_hydrogens geom
_atom_sites_solution_primary direct
_atom_sites_solution_secondary difmap
_audit_creation_method SHELXL-97
_cell_angle_alpha 79.840(5)
_cell_angle_beta 87.950(8)
_cell_angle_gamma 60.152(5)
_cell_formula_units_Z 2
_cell_length_a 13.496(7)
_cell_length_b 13.547(5)
_cell_length_c 15.455(5)
_cell_measurement_reflns_used 5859
_cell_measurement_temperature 296(2)
_cell_measurement_theta_max 28.12
_cell_measurement_theta_min 2.26
_cell_volume 2407.9(17)
_computing_cell_refinement 'SMART (Bruker, 2000)'
_computing_data_collection 'SMART (Bruker, 2000)'
_computing_data_reduction 'SMART (Bruker, 2000)'
_computing_molecular_graphics SHELXTL
_computing_publication_material SHELXTL
_computing_structure_refinement 'SHELXL-97 (Sheldrick, 1997)'
_computing_structure_solution 'SHELXS-97 (Sheldrick, 1990)'
_diffrn_ambient_temperature 296(2)
_diffrn_measured_fraction_theta_full 0.984
_diffrn_measured_fraction_theta_max 0.984
_diffrn_measurement_device_type 'CCD area detector'
_diffrn_measurement_method 'phi and omega scans'
_diffrn_radiation_monochromator graphite
_diffrn_radiation_source 'fine-focus sealed tube'
_diffrn_radiation_type MoK\a
_diffrn_radiation_wavelength 0.71073
_diffrn_reflns_av_R_equivalents 0.0340
_diffrn_reflns_av_sigmaI/netI 0.0597
_diffrn_reflns_limit_h_max 16
_diffrn_reflns_limit_h_min -14
_diffrn_reflns_limit_k_max 13
_diffrn_reflns_limit_k_min -16
_diffrn_reflns_limit_l_max 18
_diffrn_reflns_limit_l_min -16
_diffrn_reflns_number 12075
_diffrn_reflns_theta_full 25.00
_diffrn_reflns_theta_max 25.00
_diffrn_reflns_theta_min 1.34
_exptl_absorpt_coefficient_mu 0.756
_exptl_absorpt_correction_T_max 0.8636
_exptl_absorpt_correction_T_min 0.8163
_exptl_absorpt_correction_type multi-scan
_exptl_absorpt_process_details 'SADABS; Bruker, 2000'
_exptl_crystal_colour purple
_exptl_crystal_density_diffrn 1.447
_exptl_crystal_density_method 'not measured'
_exptl_crystal_description block
_exptl_crystal_F_000 1076
_exptl_crystal_size_max 0.28
_exptl_crystal_size_mid 0.24
_exptl_crystal_size_min 0.20
_refine_diff_density_max 2.292
_refine_diff_density_min -1.209
_refine_diff_density_rms 0.136
_refine_ls_extinction_method none
_refine_ls_goodness_of_fit_ref 1.073
_refine_ls_hydrogen_treatment mixed
_refine_ls_matrix_type full
_refine_ls_number_parameters 707
_refine_ls_number_reflns 8342
_refine_ls_number_restraints 342
_refine_ls_restrained_S_all 1.081
_refine_ls_R_factor_all 0.1071
_refine_ls_R_factor_gt 0.0919
_refine_ls_shift/su_max 0.001
_refine_ls_shift/su_mean 0.000
_refine_ls_structure_factor_coef Fsqd
_refine_ls_weighting_details 'calc w=1/[\s^2^(Fo^2^)+(0.1661P)^2^+3.8063P] where P=(Fo^2^+2Fc^2^)/3'
_refine_ls_weighting_scheme calc
_refine_ls_wR_factor_gt 0.2480
_refine_ls_wR_factor_ref 0.2615
_reflns_number_gt 6401
_reflns_number_total 8342
_reflns_threshold_expression >2sigma(I)
_cod_data_source_file cg300541n_si_002.cif
_cod_data_source_block 1
_cod_depositor_comments
;
The following automatic conversions were performed:

'_symmetry_cell_setting' value 'Triclinic' changed to 'triclinic'
according to /home/saulius/struct/CIF-dictionaries/cif_core.dic
dictionary named 'cif_core.dic' version 2.4.2 from 2011-04-26.

Automatic conversion script
Id: cif_fix_values 1891 2012-01-12 08:04:46Z andrius 
;
_cod_original_cell_volume 2407.8(17)
_cod_original_sg_symbol_H-M P-1
_cod_database_code 4506504

loop_
_symmetry_equiv_pos_as_xyz
'x, y, z'
'-x, -y, -z'

loop_
_atom_site_label
_atom_site_type_symbol
_atom_site_fract_x
_atom_site_fract_y
_atom_site_fract_z
_atom_site_U_iso_or_equiv
_atom_site_adp_type
_atom_site_occupancy
_atom_site_symmetry_multiplicity
_atom_site_calc_flag
_atom_site_refinement_flags
_atom_site_disorder_assembly
_atom_site_disorder_group
C1 C 1.0438(5) -1.4150(5) 0.2726(5) 0.0472(15) Uani 1 1 d . . .
C2 C 1.0258(5) -1.3450(4) 0.3419(4) 0.0394(13) Uani 1 1 d . . .
C3 C 0.9966(7) -1.2308(5) 0.3200(5) 0.0595(19) Uani 1 1 d . . .
H3 H 0.9956 -1.1992 0.2612 0.071 Uiso 1 1 calc R . .
C4 C 0.9691(8) -1.1619(5) 0.3820(5) 0.066(2) Uani 1 1 d . . .
H4 H 0.9499 -1.0850 0.3641 0.079 Uiso 1 1 calc RD . .
C5 C 0.9688(5) -1.2023(4) 0.4688(4) 0.0449(14) Uani 1 1 d . . .
C6 C 1.0016(9) -1.3196(5) 0.4930(5) 0.086(3) Uani 1 1 d . . .
H6 H 1.0042 -1.3516 0.5519 0.103 Uiso 1 1 calc R . .
C7 C 1.0304(8) -1.3882(5) 0.4287(5) 0.078(3) Uani 1 1 d . . .
H7 H 1.0535 -1.4663 0.4460 0.093 Uiso 1 1 calc R . .
C8 C 0.8750(5) -1.0223(4) 0.5375(4) 0.0398(13) Uani 1 1 d . . .
C9 C 0.8574(6) -0.9327(5) 0.4686(4) 0.0530(16) Uani 1 1 d . . .
H9 H 0.8915 -0.9507 0.4159 0.064 Uiso 1 1 calc R . .
C10 C 0.7915(5) -0.8188(5) 0.4761(4) 0.0460(14) Uani 1 1 d . . .
H10 H 0.7814 -0.7617 0.4282 0.055 Uiso 1 1 calc R . .
C11 C 0.7398(4) -0.7866(4) 0.5525(4) 0.0349(12) Uani 1 1 d . . .
C12 C 0.7620(5) -0.8746(5) 0.6233(4) 0.0471(15) Uani 1 1 d . . .
H12 H 0.7313 -0.8560 0.6768 0.056 Uiso 1 1 calc R . .
C13 C 0.8284(6) -0.9892(5) 0.6161(4) 0.0505(16) Uani 1 1 d . . .
H13 H 0.8424 -1.0461 0.6652 0.061 Uiso 1 1 calc R . .
C14 C 0.6572(4) -0.6615(4) 0.5556(4) 0.0338(12) Uani 1 1 d . . .
C15 C 0.3691(5) -0.4169(5) 0.7780(5) 0.0463(15) Uani 1 1 d . . .
C16 C 0.3192(5) -0.3461(4) 0.8471(4) 0.0399(13) Uani 1 1 d . . .
C17 C 0.2341(6) -0.2322(5) 0.8275(4) 0.0547(17) Uani 1 1 d . . .
H17 H 0.2026 -0.2013 0.7699 0.066 Uiso 1 1 calc R . .
C18 C 0.1940(6) -0.1625(5) 0.8894(4) 0.0579(18) Uani 1 1 d . . .
H18 H 0.1370 -0.0858 0.8723 0.069 Uiso 1 1 calc RD . .
C19 C 0.2347(5) -0.2018(4) 0.9747(4) 0.0397(13) Uani 1 1 d . . .
C20 C 0.3192(7) -0.3191(5) 0.9970(5) 0.069(2) Uani 1 1 d . . .
H20 H 0.3490 -0.3508 1.0549 0.083 Uiso 1 1 calc R . .
C21 C 0.3586(7) -0.3883(5) 0.9324(5) 0.067(2) Uani 1 1 d . . .
H21 H 0.4136 -0.4661 0.9487 0.081 Uiso 1 1 calc R . .
C22 C 0.1476(5) -0.0217(4) 1.0445(4) 0.0386(12) Uani 1 1 d . . .
C23 C 0.0773(5) 0.0674(5) 0.9762(4) 0.0459(14) Uani 1 1 d . . .
H23 H 0.0637 0.0485 0.9245 0.055 Uiso 1 1 calc R . .
C24 C 0.0278(5) 0.1816(4) 0.9829(4) 0.0403(13) Uani 1 1 d . . .
H24 H -0.0185 0.2384 0.9359 0.048 Uiso 1 1 calc R . .
C25 C 0.0454(4) 0.2141(4) 1.0585(4) 0.0348(12) Uani 1 1 d . . .
C26 C 0.1094(5) 0.1262(5) 1.1285(4) 0.0484(15) Uani 1 1 d . . .
H26 H 0.1193 0.1452 1.1813 0.058 Uiso 1 1 calc R . .
C27 C 0.1585(6) 0.0118(5) 1.1215(4) 0.0515(16) Uani 1 1 d . . .
H27 H 0.2003 -0.0449 1.1700 0.062 Uiso 1 1 calc R . .
C28 C 0.0029(4) 0.3388(4) 1.0609(4) 0.0340(12) Uani 1 1 d . . .
C29 C -0.2314(5) 0.5939(5) 1.1079(5) 0.0576(17) Uani 1 1 d . . .
H29 H -0.2205 0.5224 1.1008 0.069 Uiso 1 1 calc R . .
C30 C -0.3346(5) 0.6912(5) 1.1046(6) 0.065(2) Uani 1 1 d . A .
H30 H -0.4061 0.6990 1.0954 0.078 Uiso 1 1 calc R . .
C31 C -0.1976(5) 0.7253(5) 1.1284(4) 0.0464(14) Uani 1 1 d . A .
H31 H -0.1595 0.7640 1.1384 0.056 Uiso 1 1 calc R . .
C32 C -0.3927(3) 0.8951(3) 1.1162(3) 0.0378(18) Uani 0.611(7) 1 d PGU A 1
C33 C -0.5007(4) 0.9277(3) 1.1471(4) 0.0374(18) Uani 0.611(7) 1 d PGU A 1
H33 H -0.5224 0.8723 1.1650 0.045 Uiso 0.611(7) 1 calc PR A 1
C34 C -0.5763(3) 1.0431(3) 1.1513(4) 0.0391(18) Uani 0.611(7) 1 d PGU A 1
H34 H -0.6486 1.0650 1.1720 0.047 Uiso 0.611(7) 1 calc PR A 1
C35 C -0.5438(3) 1.1259(2) 1.1246(3) 0.0373(19) Uani 0.611(7) 1 d PGU A 1
C36 C -0.4358(4) 1.0932(3) 1.0937(4) 0.043(2) Uani 0.611(7) 1 d PGU A 1
H36 H -0.4140 1.1486 1.0758 0.052 Uiso 0.611(7) 1 calc PR A 1
C37 C -0.3602(3) 0.9778(4) 1.0895(4) 0.046(2) Uani 0.611(7) 1 d PGU A 1
H37 H -0.2879 0.9560 1.0689 0.055 Uiso 0.611(7) 1 calc PR A 1
C32' C -0.3872(3) 0.8927(3) 1.1262(3) 0.051(3) Uani 0.389(7) 1 d PGU A 2
C33' C -0.5034(3) 0.9379(3) 1.1078(4) 0.041(3) Uani 0.389(7) 1 d PGU A 2
H33' H -0.5300 0.8905 1.0943 0.050 Uiso 0.389(7) 1 calc PR A 2
C34' C -0.5800(3) 1.0538(3) 1.1095(4) 0.043(3) Uani 0.389(7) 1 d PGU A 2
H34' H -0.6578 1.0840 1.0972 0.051 Uiso 0.389(7) 1 calc PR A 2
C35' C -0.5403(3) 1.1245(3) 1.1297(3) 0.050(3) Uani 0.389(7) 1 d PGU A 2
C36' C -0.4240(4) 1.0794(4) 1.1481(4) 0.045(3) Uani 0.389(7) 1 d PGU A 2
H36' H -0.3974 1.1267 1.1616 0.054 Uiso 0.389(7) 1 calc PR A 2
C37' C -0.3475(3) 0.9635(4) 1.1463(5) 0.049(3) Uani 0.389(7) 1 d PGU A 2
H37' H -0.2697 0.9333 1.1586 0.058 Uiso 0.389(7) 1 calc PR A 2
C38 C -0.7349(5) 1.2931(5) 1.1262(5) 0.0488(15) Uani 1 1 d . A .
H38 H -0.7739 1.2552 1.1163 0.059 Uiso 1 1 calc R . .
C39 C -0.6992(6) 1.4222(5) 1.1500(6) 0.065(2) Uani 1 1 d . . .
H39 H -0.7093 1.4921 1.1602 0.078 Uiso 1 1 calc R . .
C40 C -0.5953(6) 1.3248(5) 1.1467(6) 0.072(2) Uani 1 1 d . A .
H40 H -0.5232 1.3164 1.1531 0.086 Uiso 1 1 calc R . .
C41 C 0.4669(6) -0.2761(5) 0.6287(5) 0.0515(16) Uani 1 1 d . A .
H41 H 0.3901 -0.2387 0.6410 0.062 Uiso 1 1 calc R . .
C42 C 0.6383(6) -0.3085(6) 0.5994(6) 0.067(2) Uani 1 1 d . A .
H42 H 0.7021 -0.3000 0.5883 0.081 Uiso 1 1 calc R . .
C43 C 0.6329(6) -0.4053(6) 0.6029(5) 0.0623(19) Uani 1 1 d . . .
H43 H 0.6935 -0.4758 0.5935 0.075 Uiso 1 1 calc R . .
C44 C 0.4887(4) -0.1060(3) 0.6171(3) 0.0411(19) Uani 0.611(7) 1 d PGU A 1
C45 C 0.3751(4) -0.0215(4) 0.5947(4) 0.050(2) Uani 0.611(7) 1 d PGU A 1
H45 H 0.3236 -0.0416 0.5766 0.060 Uiso 0.611(7) 1 calc PR A 1
C46 C 0.3385(3) 0.0931(3) 0.5992(4) 0.049(2) Uani 0.611(7) 1 d PGU A 1
H46 H 0.2625 0.1497 0.5842 0.059 Uiso 0.611(7) 1 calc PR A 1
C47 C 0.4155(4) 0.1232(3) 0.6262(3) 0.044(2) Uani 0.611(7) 1 d PGU A 1
C48 C 0.5291(3) 0.0387(4) 0.6487(4) 0.0412(19) Uani 0.611(7) 1 d PGU A 1
H48 H 0.5806 0.0588 0.6668 0.049 Uiso 0.611(7) 1 calc PR A 1
C49 C 0.5657(3) -0.0759(3) 0.6442(4) 0.0406(19) Uani 0.611(7) 1 d PGU A 1
H49 H 0.6417 -0.1325 0.6592 0.049 Uiso 0.611(7) 1 calc PR A 1
C44' C 0.5000(4) -0.1095(3) 0.6248(3) 0.052(3) Uani 0.389(7) 1 d PGU A 2
C45' C 0.3918(4) -0.0466(4) 0.6550(4) 0.054(3) Uani 0.389(7) 1 d PGU A 2
H45' H 0.3492 -0.0824 0.6735 0.065 Uiso 0.389(7) 1 calc PR A 2
C46' C 0.3471(3) 0.0700(4) 0.6577(4) 0.050(3) Uani 0.389(7) 1 d PGU A 2
H46' H 0.2747 0.1121 0.6780 0.060 Uiso 0.389(7) 1 calc PR A 2
C47' C 0.4108(4) 0.1236(3) 0.6301(3) 0.044(3) Uani 0.389(7) 1 d PGU A 2
C48' C 0.5190(4) 0.0606(4) 0.5998(4) 0.041(3) Uani 0.389(7) 1 d PGU A 2
H48' H 0.5616 0.0965 0.5814 0.049 Uiso 0.389(7) 1 calc PR A 2
C49' C 0.5636(3) -0.0559(4) 0.5972(4) 0.040(3) Uani 0.389(7) 1 d PGU A 2
H49' H 0.6361 -0.0980 0.5769 0.048 Uiso 0.389(7) 1 calc PR A 2
C50 C 0.2655(6) 0.3240(5) 0.6455(6) 0.064(2) Uani 1 1 d . A .
H50 H 0.2001 0.3173 0.6484 0.077 Uiso 1 1 calc R . .
C51 C 0.2728(6) 0.4201(5) 0.6508(5) 0.0583(18) Uani 1 1 d . . .
H51 H 0.2118 0.4906 0.6597 0.070 Uiso 1 1 calc R . .
C52 C 0.4406(5) 0.2888(5) 0.6328(4) 0.0462(14) Uani 1 1 d . A .
H52 H 0.5190 0.2495 0.6261 0.055 Uiso 1 1 calc R . .
Co1 Co 0.03473(6) 0.51061(5) 1.12956(5) 0.0363(3) Uani 1 1 d . . .
Co2 Co 0.45145(6) -0.49181(5) 0.63165(5) 0.0359(3) Uani 1 1 d . . .
H11N H 0.945(5) -1.166(5) 0.583(4) 0.030(17) Uiso 1 1 d . . .
N1 N -0.1454(4) 0.6159(4) 1.1232(3) 0.0468(12) Uani 1 1 d . . .
N2 N -0.3119(4) 0.7766(4) 1.1180(4) 0.0513(13) Uani 1 1 d U . .
N3 N -0.7855(4) 1.4005(4) 1.1359(3) 0.0428(11) Uani 1 1 d . . .
N4 N -0.6202(4) 1.2424(4) 1.1320(4) 0.0479(12) Uani 1 1 d U . .
N5 N 0.5258(5) -0.3857(4) 0.6220(4) 0.0485(12) Uani 1 1 d . . .
N6 N 0.5304(5) -0.2236(4) 0.6158(4) 0.0541(14) Uani 1 1 d U . .
N7 N 0.3827(4) 0.3973(4) 0.6408(3) 0.0422(11) Uani 1 1 d . . .
N8 N 0.3748(4) 0.2397(4) 0.6351(4) 0.0456(12) Uani 1 1 d . . .
N9 N 0.2056(5) -0.1396(4) 1.0435(3) 0.0456(12) Uani 1 1 d D . .
N10 N 0.9364(5) -1.1398(4) 0.5372(4) 0.0551(15) Uani 1 1 d . . .
O1 O 1.0416(5) -1.5065(4) 0.2892(4) 0.0715(15) Uani 1 1 d . . .
O2 O 1.0514(4) -1.3742(4) 0.1941(3) 0.0567(12) Uani 1 1 d . . .
O3 O 0.0220(3) 0.3633(3) 1.1315(3) 0.0425(9) Uani 1 1 d . . .
O4 O -0.0457(3) 0.4128(3) 0.9935(3) 0.0440(9) Uani 1 1 d . . .
O5 O 0.4614(4) -0.5084(4) 0.7917(4) 0.0693(14) Uani 1 1 d . . .
O6 O 0.3185(4) -0.3781(4) 0.7020(3) 0.0542(11) Uani 1 1 d . . .
O7 O 0.6116(3) -0.6375(3) 0.6274(3) 0.0413(9) Uani 1 1 d . . .
O8 O 0.6342(4) -0.5875(3) 0.4877(3) 0.0444(10) Uani 1 1 d . . .
H9N H 0.237(4) -0.180(4) 1.0934(16) 0.019(12) Uiso 1 1 d D . .

loop_
_atom_site_aniso_label
_atom_site_aniso_U_11
_atom_site_aniso_U_22
_atom_site_aniso_U_33
_atom_site_aniso_U_23
_atom_site_aniso_U_13
_atom_site_aniso_U_12
C1 0.029(3) 0.028(3) 0.073(5) -0.026(3) 0.001(3) -0.001(2)
C2 0.030(3) 0.023(3) 0.055(4) -0.017(2) 0.002(2) -0.003(2)
C3 0.083(5) 0.028(3) 0.055(4) -0.016(3) 0.012(3) -0.016(3)
C4 0.102(6) 0.026(3) 0.061(4) -0.021(3) 0.019(4) -0.023(4)
C5 0.038(3) 0.016(2) 0.060(4) -0.016(2) -0.007(3) 0.005(2)
C6 0.147(9) 0.018(3) 0.052(4) -0.012(3) 0.007(4) -0.010(4)
C7 0.119(7) 0.016(3) 0.068(5) -0.018(3) 0.013(4) -0.009(3)
C8 0.030(3) 0.021(3) 0.059(4) -0.014(2) -0.001(2) -0.003(2)
C9 0.054(4) 0.029(3) 0.051(4) -0.013(3) 0.012(3) -0.001(3)
C10 0.038(3) 0.022(3) 0.060(4) -0.008(2) 0.006(3) -0.002(2)
C11 0.028(3) 0.020(2) 0.051(3) -0.012(2) 0.004(2) -0.007(2)
C12 0.051(4) 0.024(3) 0.050(3) -0.013(2) 0.008(3) -0.005(2)
C13 0.068(4) 0.020(3) 0.050(4) -0.007(2) 0.008(3) -0.012(3)
C14 0.022(3) 0.024(3) 0.053(3) -0.014(2) 0.003(2) -0.007(2)
C15 0.048(4) 0.026(3) 0.072(4) -0.024(3) 0.014(3) -0.020(3)
C16 0.033(3) 0.020(2) 0.056(4) -0.015(2) 0.008(2) -0.003(2)
C17 0.059(4) 0.027(3) 0.052(4) -0.016(3) -0.009(3) 0.002(3)
C18 0.056(4) 0.022(3) 0.068(4) -0.025(3) -0.004(3) 0.007(3)
C19 0.037(3) 0.019(2) 0.056(4) -0.017(2) 0.007(3) -0.007(2)
C20 0.095(6) 0.017(3) 0.057(4) -0.015(3) -0.013(4) 0.005(3)
C21 0.074(5) 0.016(3) 0.072(5) -0.019(3) -0.013(4) 0.011(3)
C22 0.031(3) 0.020(2) 0.057(4) -0.014(2) 0.004(2) -0.005(2)
C23 0.052(4) 0.028(3) 0.050(3) -0.014(2) -0.004(3) -0.011(3)
C24 0.034(3) 0.025(3) 0.052(3) -0.008(2) -0.003(2) -0.007(2)
C25 0.022(3) 0.024(2) 0.049(3) -0.014(2) 0.003(2) -0.002(2)
C26 0.048(4) 0.024(3) 0.059(4) -0.019(2) -0.006(3) -0.003(3)
C27 0.059(4) 0.020(3) 0.051(4) -0.010(2) -0.013(3) 0.001(3)
C28 0.020(2) 0.021(2) 0.050(3) -0.012(2) 0.004(2) 0.000(2)
C29 0.029(3) 0.032(3) 0.097(5) -0.026(3) 0.007(3) 0.000(3)
C30 0.021(3) 0.035(3) 0.128(6) -0.034(4) 0.003(3) 0.001(3)
C31 0.023(3) 0.028(3) 0.074(4) -0.017(3) 0.004(3) 0.000(2)
C32 0.037(2) 0.0364(19) 0.038(2) -0.0078(10) 0.0025(10) -0.0163(12)
C33 0.037(2) 0.037(2) 0.038(2) -0.0071(10) 0.0028(10) -0.0178(12)
C34 0.038(2) 0.039(2) 0.039(2) -0.0069(10) 0.0035(10) -0.0183(12)
C35 0.036(2) 0.0357(19) 0.038(2) -0.0080(10) 0.0022(10) -0.0163(12)
C36 0.042(2) 0.043(2) 0.044(2) -0.0070(10) 0.0035(10) -0.0213(13)
C37 0.045(2) 0.045(2) 0.046(2) -0.0080(10) 0.0039(10) -0.0219(13)
C32' 0.050(3) 0.050(3) 0.051(3) -0.0096(12) 0.0031(10) -0.0243(18)
C33' 0.041(3) 0.041(3) 0.041(3) -0.0081(11) 0.0021(10) -0.0203(16)
C34' 0.043(3) 0.043(3) 0.043(3) -0.0082(11) 0.0025(10) -0.0208(16)
C35' 0.049(3) 0.049(3) 0.050(3) -0.0095(12) 0.0028(10) -0.0239(18)
C36' 0.044(3) 0.045(3) 0.045(3) -0.0088(11) 0.0025(10) -0.0223(16)
C37' 0.048(3) 0.049(3) 0.049(3) -0.0096(11) 0.0026(10) -0.0240(17)
C38 0.021(3) 0.027(3) 0.086(5) -0.020(3) 0.002(3) 0.001(2)
C39 0.034(4) 0.026(3) 0.123(6) -0.024(3) -0.004(4) -0.002(3)
C40 0.027(3) 0.031(3) 0.150(8) -0.025(4) -0.001(4) -0.005(3)
C41 0.045(4) 0.023(3) 0.089(5) -0.020(3) 0.012(3) -0.016(3)
C42 0.044(4) 0.036(3) 0.133(7) -0.037(4) 0.028(4) -0.022(3)
C43 0.053(4) 0.035(3) 0.108(6) -0.036(4) 0.017(4) -0.023(3)
C44 0.042(2) 0.0390(19) 0.044(2) -0.0085(10) 0.0023(10) -0.0213(12)
C45 0.050(2) 0.050(2) 0.052(2) -0.0096(11) 0.0015(10) -0.0258(14)
C46 0.049(2) 0.048(2) 0.051(2) -0.0092(11) 0.0018(10) -0.0249(14)
C47 0.044(3) 0.043(3) 0.045(3) -0.0083(11) 0.0028(10) -0.0224(15)
C48 0.042(2) 0.040(2) 0.042(2) -0.0078(10) 0.0016(10) -0.0208(13)
C49 0.041(2) 0.040(2) 0.042(2) -0.0076(10) 0.0021(10) -0.0206(13)
C44' 0.052(3) 0.052(3) 0.054(3) -0.0097(12) 0.0030(11) -0.0266(18)
C45' 0.054(3) 0.054(3) 0.055(3) -0.0099(11) 0.0040(10) -0.0275(17)
C46' 0.050(3) 0.050(3) 0.050(3) -0.0092(11) 0.0035(10) -0.0251(17)
C47' 0.045(3) 0.044(3) 0.045(3) -0.0084(12) 0.0028(10) -0.0225(19)
C48' 0.041(3) 0.041(3) 0.041(3) -0.0078(11) 0.0028(10) -0.0206(16)
C49' 0.041(3) 0.040(3) 0.041(3) -0.0074(11) 0.0026(10) -0.0205(16)
C50 0.039(4) 0.030(3) 0.122(6) -0.024(3) 0.013(4) -0.013(3)
C51 0.041(4) 0.025(3) 0.106(6) -0.022(3) 0.014(3) -0.012(3)
C52 0.035(3) 0.026(3) 0.079(4) -0.021(3) 0.013(3) -0.013(2)
Co1 0.0253(4) 0.0122(4) 0.0546(5) -0.0128(3) 0.0022(3) 0.0051(3)
Co2 0.0359(4) 0.0115(4) 0.0545(5) -0.0128(3) 0.0046(3) -0.0056(3)
N1 0.030(3) 0.024(2) 0.067(3) -0.013(2) 0.006(2) 0.002(2)
N2 0.022(2) 0.038(2) 0.077(4) -0.013(2) 0.006(2) -0.0021(19)
N3 0.028(2) 0.021(2) 0.058(3) -0.0106(19) 0.002(2) 0.0051(18)
N4 0.020(2) 0.032(2) 0.074(3) -0.010(2) -0.003(2) -0.0002(18)
N5 0.052(3) 0.026(2) 0.072(3) -0.019(2) 0.005(3) -0.019(2)
N6 0.045(3) 0.037(2) 0.090(4) -0.023(3) 0.010(3) -0.025(2)
N7 0.046(3) 0.017(2) 0.059(3) -0.0130(19) 0.004(2) -0.010(2)
N8 0.039(3) 0.026(2) 0.078(4) -0.017(2) 0.011(2) -0.019(2)
N9 0.052(3) 0.020(2) 0.044(3) -0.012(2) -0.003(2) 0.000(2)
N10 0.072(4) 0.021(2) 0.048(4) -0.011(2) 0.000(3) -0.004(2)
O1 0.090(4) 0.038(3) 0.093(4) -0.034(2) 0.025(3) -0.031(3)
O2 0.050(3) 0.041(2) 0.057(3) -0.022(2) -0.001(2) -0.001(2)
O3 0.039(2) 0.0228(18) 0.054(2) -0.0145(16) -0.0037(17) -0.0036(16)
O4 0.039(2) 0.0250(19) 0.055(2) -0.0097(17) 0.0026(18) -0.0057(17)
O5 0.055(3) 0.035(2) 0.095(4) -0.037(2) 0.004(3) 0.002(2)
O6 0.074(3) 0.035(2) 0.054(3) -0.0226(19) 0.012(2) -0.024(2)
O7 0.046(2) 0.0168(17) 0.053(2) -0.0127(15) 0.0108(18) -0.0081(16)
O8 0.049(2) 0.0209(18) 0.052(2) -0.0049(16) -0.0019(18) -0.0098(17)

loop_
_atom_type_symbol
_atom_type_description
_atom_type_scat_dispersion_real
_atom_type_scat_dispersion_imag
_atom_type_scat_source
C C 0.0033 0.0016 'International Tables Vol C Tables 4.2.6.8 and 6.1.1.4'
H H 0.0000 0.0000 'International Tables Vol C Tables 4.2.6.8 and 6.1.1.4'
N N 0.0061 0.0033 'International Tables Vol C Tables 4.2.6.8 and 6.1.1.4'
O O 0.0106 0.0060 'International Tables Vol C Tables 4.2.6.8 and 6.1.1.4'
Co Co 0.3494 0.9721 'International Tables Vol C Tables 4.2.6.8 and 6.1.1.4'

loop_
_geom_angle_atom_site_label_1
_geom_angle_atom_site_label_2
_geom_angle_atom_site_label_3
_geom_angle
_geom_angle_site_symmetry_1
_geom_angle_site_symmetry_3
O1 C1 O2 119.9(6) . .
O1 C1 C2 121.2(6) . .
O2 C1 C2 118.6(5) . .
C7 C2 C3 116.8(6) . .
C7 C2 C1 122.1(5) . .
C3 C2 C1 121.0(6) . .
C2 C3 C4 121.9(6) . .
C2 C3 H3 119.0 . .
C4 C3 H3 119.0 . .
C5 C4 C3 122.1(6) . .
C5 C4 H4 119.0 . .
C3 C4 H4 119.0 . .
C4 C5 N10 127.5(5) . .
C4 C5 C6 116.9(6) . .
N10 C5 C6 115.6(6) . .
C7 C6 C5 119.9(7) . .
C7 C6 H6 120.1 . .
C5 C6 H6 120.1 . .
C2 C7 C6 122.3(6) . .
C2 C7 H7 118.9 . .
C6 C7 H7 118.9 . .
N10 C8 C9 127.4(6) . .
N10 C8 C13 116.6(5) . .
C9 C8 C13 115.9(5) . .
C10 C9 C8 122.0(6) . .
C10 C9 H9 119.0 . .
C8 C9 H9 119.0 . .
C11 C10 C9 121.8(5) . .
C11 C10 H10 119.1 . .
C9 C10 H10 119.1 . .
C10 C11 C12 116.9(5) . .
C10 C11 C14 120.6(5) . .
C12 C11 C14 122.3(5) . .
C13 C12 C11 121.4(5) . .
C13 C12 H12 119.3 . .
C11 C12 H12 119.3 . .
C12 C13 C8 121.8(5) . .
C12 C13 H13 119.1 . .
C8 C13 H13 119.1 . .
O8 C14 O7 123.1(5) . .
O8 C14 C11 119.2(5) . .
O7 C14 C11 117.6(5) . .
O5 C15 O6 120.2(6) . .
O5 C15 C16 121.3(6) . .
O6 C15 C16 118.4(5) . .
C21 C16 C17 116.5(5) . .
C21 C16 C15 121.7(5) . .
C17 C16 C15 121.7(6) . .
C16 C17 C18 122.4(6) . .
C16 C17 H17 118.8 . .
C18 C17 H17 118.8 . .
C19 C18 C17 122.2(5) . .
C19 C18 H18 118.9 . .
C17 C18 H18 118.9 . .
C18 C19 N9 128.2(5) . .
C18 C19 C20 116.5(5) . .
N9 C19 C20 115.3(5) . .
C21 C20 C19 120.1(6) . .
C21 C20 H20 119.9 . .
C19 C20 H20 119.9 . .
C16 C21 C20 122.2(5) . .
C16 C21 H21 118.9 . .
C20 C21 H21 118.9 . .
C27 C22 N9 117.0(5) . .
C27 C22 C23 116.1(5) . .
N9 C22 C23 126.9(5) . .
C24 C23 C22 122.1(5) . .
C24 C23 H23 119.0 . .
C22 C23 H23 119.0 . .
C25 C24 C23 121.1(5) . .
C25 C24 H24 119.5 . .
C23 C24 H24 119.5 . .
C26 C25 C24 117.1(5) . .
C26 C25 C28 122.3(5) . .
C24 C25 C28 120.4(5) . .
C27 C26 C25 121.4(6) . .
C27 C26 H26 119.3 . .
C25 C26 H26 119.3 . .
C26 C27 C22 121.9(5) . .
C26 C27 H27 119.0 . .
C22 C27 H27 119.0 . .
O4 C28 O3 123.0(5) . .
O4 C28 C25 119.3(5) . .
O3 C28 C25 117.7(5) . .
C30 C29 N1 110.3(6) . .
C30 C29 H29 124.9 . .
N1 C29 H29 124.9 . .
C29 C30 N2 105.9(6) . .
C29 C30 H30 127.1 . .
N2 C30 H30 127.1 . .
N1 C31 N2 113.2(6) . .
N1 C31 H31 123.4 . .
N2 C31 H31 123.4 . .
C33 C32 C37 120.0 . .
C33 C32 N2 120.4(3) . .
C37 C32 N2 119.4(3) . .
C34 C33 C32 120.0 . .
C34 C33 H33 120.0 . .
C32 C33 H33 120.0 . .
C33 C34 C35 120.0 . .
C33 C34 H34 120.0 . .
C35 C34 H34 120.0 . .
C34 C35 C36 120.0 . .
C34 C35 N4 119.4(3) . .
C36 C35 N4 120.6(3) . .
C37 C36 C35 120.0 . .
C37 C36 H36 120.0 . .
C35 C36 H36 120.0 . .
C36 C37 C32 120.0 . .
C36 C37 H37 120.0 . .
C32 C37 H37 120.0 . .
C33' C32' C37' 120.0 . .
C33' C32' N2 118.0(4) . .
C37' C32' N2 121.9(4) . .
C34' C33' C32' 120.0 . .
C34' C33' H33' 120.0 . .
C32' C33' H33' 120.0 . .
C33' C34' C35' 120.0 . .
C33' C34' H34' 120.0 . .
C35' C34' H34' 120.0 . .
C34' C35' C36' 120.0 . .
C34' C35' N4 119.0(4) . .
C36' C35' N4 121.0(4) . .
C37' C36' C35' 120.0 . .
C37' C36' H36' 120.0 . .
C35' C36' H36' 120.0 . .
C36' C37' C32' 120.0 . .
C36' C37' H37' 120.0 . .
C32' C37' H37' 120.0 . .
N3 C38 N4 112.8(6) . .
N3 C38 H38 123.6 . .
N4 C38 H38 123.6 . .
N3 C39 C40 109.6(6) . .
N3 C39 H39 125.2 . .
C40 C39 H39 125.2 . .
N4 C40 C39 105.7(6) . .
N4 C40 H40 127.2 . .
C39 C40 H40 127.2 . .
N5 C41 N6 112.4(6) . .
N5 C41 H41 123.8 . .
N6 C41 H41 123.8 . .
C43 C42 N6 106.6(6) . .
C43 C42 H42 126.7 . .
N6 C42 H42 126.7 . .
C42 C43 N5 110.4(6) . .
C42 C43 H43 124.8 . .
N5 C43 H43 124.8 . .
C45 C44 C49 120.0 . .
C45 C44 N6 122.8(4) . .
C49 C44 N6 117.2(4) . .
C46 C45 C44 120.0 . .
C46 C45 H45 120.0 . .
C44 C45 H45 120.0 . .
C45 C46 C47 120.0 . .
C45 C46 H46 120.0 . .
C47 C46 H46 120.0 . .
C48 C47 C46 120.0 . .
C48 C47 N8 120.9(4) . .
C46 C47 N8 119.0(4) . .
C49 C48 C47 120.0 . .
C49 C48 H48 120.0 . .
C47 C48 H48 120.0 . .
C48 C49 C44 120.0 . .
C48 C49 H49 120.0 . .
C44 C49 H49 120.0 . .
C45' C44' C49' 120.0 . .
C45' C44' N6 114.5(4) . .
C49' C44' N6 125.1(4) . .
C44' C45' C46' 120.0 . .
C44' C45' H45' 120.0 . .
C46' C45' H45' 120.0 . .
C47' C46' C45' 120.0 . .
C47' C46' H46' 120.0 . .
C45' C46' H46' 120.0 . .
C46' C47' C48' 120.0 . .
C46' C47' N8 123.7(4) . .
C48' C47' N8 116.2(4) . .
C47' C48' C49' 120.0 . .
C47' C48' H48' 120.0 . .
C49' C48' H48' 120.0 . .
C48' C49' C44' 120.0 . .
C48' C49' H49' 120.0 . .
C44' C49' H49' 120.0 . .
C51 C50 N8 105.6(6) . .
C51 C50 H50 127.2 . .
N8 C50 H50 127.2 . .
N7 C51 C50 110.0(5) . .
N7 C51 H51 125.0 . .
C50 C51 H51 125.0 . .
N7 C52 N8 112.9(5) . .
N7 C52 H52 123.6 . .
N8 C52 H52 123.6 . .
O4 Co1 O3 113.68(16) 2_567 .
O4 Co1 O2 94.89(18) 2_567 1_476
O3 Co1 O2 151.30(18) . 1_476
O4 Co1 N1 92.32(18) 2_567 .
O3 Co1 N1 91.28(19) . .
O2 Co1 N1 90.15(19) 1_476 .
O4 Co1 N3 88.37(18) 2_567 1_645
O3 Co1 N3 86.89(18) . 1_645
O2 Co1 N3 91.47(19) 1_476 1_645
N1 Co1 N3 178.18(19) . 1_645
O8 Co2 O7 113.93(16) 2_646 .
O8 Co2 N7 88.19(18) 2_646 1_545
O7 Co2 N7 87.02(17) . 1_545
O8 Co2 N5 92.51(19) 2_646 .
O7 Co2 N5 91.01(19) . .
N7 Co2 N5 178.03(19) 1_545 .
O8 Co2 O6 94.61(18) 2_646 .
O7 Co2 O6 151.38(18) . .
N7 Co2 O6 92.06(18) 1_545 .
N5 Co2 O6 89.72(19) . .
C31 N1 C29 104.8(5) . .
C31 N1 Co1 123.4(4) . .
C29 N1 Co1 131.7(4) . .
C31 N2 C30 105.8(5) . .
C31 N2 C32' 123.7(5) . .
C30 N2 C32' 130.4(5) . .
C31 N2 C32 127.2(5) . .
C30 N2 C32 126.9(5) . .
C32' N2 C32 6.6 . .
C38 N3 C39 105.5(5) . .
C38 N3 Co1 124.3(4) . 1_465
C39 N3 Co1 130.2(4) . 1_465
C38 N4 C40 106.5(5) . .
C38 N4 C35 124.9(5) . .
C40 N4 C35 128.7(5) . .
C38 N4 C35' 126.9(5) . .
C40 N4 C35' 126.5(5) . .
C35 N4 C35' 3.6 . .
C41 N5 C43 105.2(5) . .
C41 N5 Co2 122.6(5) . .
C43 N5 Co2 132.1(4) . .
C41 N6 C42 105.4(5) . .
C41 N6 C44 124.6(5) . .
C42 N6 C44 130.0(5) . .
C41 N6 C44' 128.8(5) . .
C42 N6 C44' 125.5(5) . .
C44 N6 C44' 7.2 . .
C52 N7 C51 105.1(5) . .
C52 N7 Co2 124.7(4) . 1_565
C51 N7 Co2 130.1(4) . 1_565
C52 N8 C50 106.4(5) . .
C52 N8 C47' 127.2(5) . .
C50 N8 C47' 126.3(5) . .
C52 N8 C47 124.5(5) . .
C50 N8 C47 129.0(5) . .
C47' N8 C47 3.4 . .
C22 N9 C19 132.2(5) . .
C22 N9 H9N 113(3) . .
C19 N9 H9N 114(3) . .
C8 N10 C5 131.9(6) . .
C8 N10 H11N 104(5) . .
C5 N10 H11N 124(5) . .
C1 O2 Co1 99.2(4) . 1_634
C28 O3 Co1 120.7(4) . .
C28 O4 Co1 149.0(4) . 2_567
C15 O6 Co2 98.7(4) . .
C14 O7 Co2 121.9(3) . .
C14 O8 Co2 149.4(4) . 2_646

loop_
_geom_bond_atom_site_label_1
_geom_bond_atom_site_label_2
_geom_bond_distance
_geom_bond_site_symmetry_2
C1 O1 1.235(8) .
C1 O2 1.264(8) .
C1 C2 1.489(8) .
C2 C7 1.357(9) .
C2 C3 1.372(8) .
C3 C4 1.369(9) .
C3 H3 0.9300 .
C4 C5 1.357(9) .
C4 H4 0.9300 .
C5 N10 1.393(8) .
C5 C6 1.401(8) .
C6 C7 1.393(9) .
C6 H6 0.9300 .
C7 H7 0.9300 .
C8 N10 1.382(7) .
C8 C9 1.392(8) .
C8 C13 1.389(9) .
C9 C10 1.369(8) .
C9 H9 0.9300 .
C10 C11 1.376(8) .
C10 H10 0.9300 .
C11 C12 1.385(8) .
C11 C14 1.504(7) .
C12 C13 1.376(8) .
C12 H12 0.9300 .
C13 H13 0.9300 .
C14 O8 1.244(6) .
C14 O7 1.263(7) .
C15 O5 1.234(8) .
C15 O6 1.266(8) .
C15 C16 1.478(8) .
C16 C21 1.352(9) .
C16 C17 1.373(8) .
C17 C18 1.368(8) .
C17 H17 0.9300 .
C18 C19 1.355(9) .
C18 H18 0.9300 .
C19 N9 1.397(7) .
C19 C20 1.406(8) .
C20 C21 1.398(9) .
C20 H20 0.9300 .
C21 H21 0.9300 .
C22 C27 1.384(9) .
C22 N9 1.388(6) .
C22 C23 1.398(8) .
C23 C24 1.369(7) .
C23 H23 0.9300 .
C24 C25 1.387(8) .
C24 H24 0.9300 .
C25 C26 1.386(8) .
C25 C28 1.496(7) .
C26 C27 1.373(8) .
C26 H26 0.9300 .
C27 H27 0.9300 .
C28 O4 1.243(6) .
C28 O3 1.266(7) .
C29 C30 1.354(8) .
C29 N1 1.372(9) .
C29 H29 0.9300 .
C30 N2 1.385(9) .
C30 H30 0.9300 .
C31 N1 1.304(7) .
C31 N2 1.341(8) .
C31 H31 0.9300 .
C32 C33 1.3900 .
C32 C37 1.3900 .
C32 N2 1.418(6) .
C33 C34 1.3900 .
C33 H33 0.9300 .
C34 C35 1.3900 .
C34 H34 0.9300 .
C35 C36 1.3900 .
C35 N4 1.415(5) .
C36 C37 1.3900 .
C36 H36 0.9300 .
C37 H37 0.9300 .
C32' C33' 1.3900 .
C32' C37' 1.3900 .
C32' N2 1.412(6) .
C33' C34' 1.3900 .
C33' H33' 0.9300 .
C34' C35' 1.3900 .
C34' H34' 0.9300 .
C35' C36' 1.3900 .
C35' N4 1.420(5) .
C36' C37' 1.3900 .
C36' H36' 0.9300 .
C37' H37' 0.9300 .
C38 N3 1.299(7) .
C38 N4 1.344(7) .
C38 H38 0.9300 .
C39 N3 1.367(9) .
C39 C40 1.373(9) .
C39 H39 0.9300 .
C40 N4 1.370(9) .
C40 H40 0.9300 .
C41 N5 1.312(7) .
C41 N6 1.350(8) .
C41 H41 0.9300 .
C42 C43 1.341(9) .
C42 N6 1.383(8) .
C42 H42 0.9300 .
C43 N5 1.364(9) .
C43 H43 0.9300 .
C44 C45 1.3900 .
C44 C49 1.3900 .
C44 N6 1.405(6) .
C45 C46 1.3900 .
C45 H45 0.9300 .
C46 C47 1.3900 .
C46 H46 0.9300 .
C47 C48 1.3900 .
C47 N8 1.421(5) .
C48 C49 1.3900 .
C48 H48 0.9300 .
C49 H49 0.9300 .
C44' C45' 1.3900 .
C44' C49' 1.3900 .
C44' N6 1.420(6) .
C45' C46' 1.3900 .
C45' H45' 0.9300 .
C46' C47' 1.3900 .
C46' H46' 0.9300 .
C47' C48' 1.3900 .
C47' N8 1.413(5) .
C48' C49' 1.3900 .
C48' H48' 0.9300 .
C49' H49' 0.9300 .
C50 C51 1.371(9) .
C50 N8 1.370(8) .
C50 H50 0.9300 .
C51 N7 1.365(8) .
C51 H51 0.9300 .
C52 N7 1.304(7) .
C52 N8 1.345(7) .
C52 H52 0.9300 .
Co1 O4 2.037(4) 2_567
Co1 O3 2.082(4) .
Co1 O2 2.096(5) 1_476
Co1 N1 2.114(5) .
Co1 N3 2.118(5) 1_645
Co2 O8 2.027(4) 2_646
Co2 O7 2.088(4) .
Co2 N7 2.107(5) 1_545
Co2 N5 2.109(5) .
Co2 O6 2.115(4) .
N3 Co1 2.118(5) 1_465
N7 Co2 2.107(5) 1_565
N9 H9N 0.849(10) .
N10 H11N 0.72(6) .
O2 Co1 2.096(5) 1_634
O4 Co1 2.037(4) 2_567
O8 Co2 2.027(4) 2_646

loop_
_geom_torsion_atom_site_label_1
_geom_torsion_atom_site_label_2
_geom_torsion_atom_site_label_3
_geom_torsion_atom_site_label_4
_geom_torsion
_geom_torsion_site_symmetry_1
_geom_torsion_site_symmetry_4
O1 C1 C2 C7 14.2(10) . .
O2 C1 C2 C7 -172.0(7) . .
O1 C1 C2 C3 -161.7(7) . .
O2 C1 C2 C3 12.2(9) . .
C7 C2 C3 C4 -2.5(12) . .
C1 C2 C3 C4 173.6(7) . .
C2 C3 C4 C5 -0.1(13) . .
C3 C4 C5 N10 -176.2(8) . .
C3 C4 C5 C6 2.0(13) . .
C4 C5 C6 C7 -1.3(14) . .
N10 C5 C6 C7 177.1(9) . .
C3 C2 C7 C6 3.1(13) . .
C1 C2 C7 C6 -172.9(9) . .
C5 C6 C7 C2 -1.3(16) . .
N10 C8 C9 C10 177.8(7) . .
C13 C8 C9 C10 -4.4(10) . .
C8 C9 C10 C11 0.6(11) . .
C9 C10 C11 C12 3.1(9) . .
C9 C10 C11 C14 -172.9(6) . .
C10 C11 C12 C13 -2.9(9) . .
C14 C11 C12 C13 173.0(6) . .
C11 C12 C13 C8 -0.9(11) . .
N10 C8 C13 C12 -177.5(7) . .
C9 C8 C13 C12 4.5(10) . .
C10 C11 C14 O8 1.4(8) . .
C12 C11 C14 O8 -174.3(6) . .
C10 C11 C14 O7 179.3(5) . .
C12 C11 C14 O7 3.5(8) . .
O5 C15 C16 C21 -13.9(10) . .
O6 C15 C16 C21 170.4(6) . .
O5 C15 C16 C17 162.9(7) . .
O6 C15 C16 C17 -12.8(9) . .
C21 C16 C17 C18 2.9(11) . .
C15 C16 C17 C18 -174.1(7) . .
C16 C17 C18 C19 -0.8(12) . .
C17 C18 C19 N9 176.9(7) . .
C17 C18 C19 C20 -1.2(11) . .
C18 C19 C20 C21 1.2(12) . .
N9 C19 C20 C21 -177.2(8) . .
C17 C16 C21 C20 -3.0(12) . .
C15 C16 C21 C20 174.0(8) . .
C19 C20 C21 C16 1.0(14) . .
C27 C22 C23 C24 3.9(9) . .
N9 C22 C23 C24 -177.2(6) . .
C22 C23 C24 C25 0.0(10) . .
C23 C24 C25 C26 -3.7(9) . .
C23 C24 C25 C28 172.4(5) . .
C24 C25 C26 C27 3.5(9) . .
C28 C25 C26 C27 -172.6(6) . .
C25 C26 C27 C22 0.5(11) . .
N9 C22 C27 C26 176.8(6) . .
C23 C22 C27 C26 -4.2(10) . .
C26 C25 C28 O4 174.0(5) . .
C24 C25 C28 O4 -2.0(8) . .
C26 C25 C28 O3 -3.7(8) . .
C24 C25 C28 O3 -179.6(5) . .
N1 C29 C30 N2 0.2(9) . .
C37 C32 C33 C34 0.0 . .
N2 C32 C33 C34 175.2(5) . .
C32 C33 C34 C35 0.0 . .
C33 C34 C35 C36 0.0 . .
C33 C34 C35 N4 -177.9(5) . .
C34 C35 C36 C37 0.0 . .
N4 C35 C36 C37 177.9(5) . .
C35 C36 C37 C32 0.0 . .
C33 C32 C37 C36 0.0 . .
N2 C32 C37 C36 -175.2(5) . .
C37' C32' C33' C34' 0.0 . .
N2 C32' C33' C34' -175.9(4) . .
C32' C33' C34' C35' 0.0 . .
C33' C34' C35' C36' 0.0 . .
C33' C34' C35' N4 -179.4(4) . .
C34' C35' C36' C37' 0.0 . .
N4 C35' C36' C37' 179.4(5) . .
C35' C36' C37' C32' 0.0 . .
C33' C32' C37' C36' 0.0 . .
N2 C32' C37' C36' 175.8(5) . .
N3 C39 C40 N4 -1.1(10) . .
N6 C42 C43 N5 -0.8(10) . .
C49 C44 C45 C46 0.0 . .
N6 C44 C45 C46 178.6(5) . .
C44 C45 C46 C47 0.0 . .
C45 C46 C47 C48 0.0 . .
C45 C46 C47 N8 -176.5(5) . .
C46 C47 C48 C49 0.0 . .
N8 C47 C48 C49 176.4(5) . .
C47 C48 C49 C44 0.0 . .
C45 C44 C49 C48 0.0 . .
N6 C44 C49 C48 -178.7(5) . .
C49' C44' C45' C46' 0.0 . .
N6 C44' C45' C46' -173.1(5) . .
C44' C45' C46' C47' 0.0 . .
C45' C46' C47' C48' 0.0 . .
C45' C46' C47' N8 -176.4(5) . .
C46' C47' C48' C49' 0.0 . .
N8 C47' C48' C49' 176.6(4) . .
C47' C48' C49' C44' 0.0 . .
C45' C44' C49' C48' 0.0 . .
N6 C44' C49' C48' 172.4(5) . .
N8 C50 C51 N7 2.0(9) . .
N2 C31 N1 C29 0.2(8) . .
N2 C31 N1 Co1 176.5(4) . .
C30 C29 N1 C31 -0.3(8) . .
C30 C29 N1 Co1 -176.2(5) . .
O4 Co1 N1 C31 -73.0(5) 2_567 .
O3 Co1 N1 C31 173.3(5) . .
O2 Co1 N1 C31 21.9(5) 1_476 .
N3 Co1 N1 C31 175(71) 1_645 .
O4 Co1 N1 C29 102.3(6) 2_567 .
O3 Co1 N1 C29 -11.4(6) . .
O2 Co1 N1 C29 -162.8(6) 1_476 .
N3 Co1 N1 C29 -10(6) 1_645 .
N1 C31 N2 C30 0.0(8) . .
N1 C31 N2 C32' 176.1(5) . .
N1 C31 N2 C32 -177.0(6) . .
C29 C30 N2 C31 -0.1(8) . .
C29 C30 N2 C32' -175.9(6) . .
C29 C30 N2 C32 176.9(6) . .
C33' C32' N2 C31 175.7(5) . .
C37' C32' N2 C31 -0.2(8) . .
C33' C32' N2 C30 -9.3(9) . .
C37' C32' N2 C30 174.9(7) . .
C33' C32' N2 C32 51.4(2) . .
C37' C32' N2 C32 -124.4(3) . .
C33 C32 N2 C31 -148.5(6) . .
C37 C32 N2 C31 26.7(8) . .
C33 C32 N2 C30 35.1(9) . .
C37 C32 N2 C30 -149.7(6) . .
C33 C32 N2 C32' -88.8(2) . .
C37 C32 N2 C32' 86.4(3) . .
N4 C38 N3 C39 -0.7(8) . .
N4 C38 N3 Co1 179.2(4) . 1_465
C40 C39 N3 C38 1.2(9) . .
C40 C39 N3 Co1 -178.7(5) . 1_465
N3 C38 N4 C40 0.0(8) . .
N3 C38 N4 C35 179.5(5) . .
N3 C38 N4 C35' 175.9(5) . .
C39 C40 N4 C38 0.7(9) . .
C39 C40 N4 C35 -178.8(6) . .
C39 C40 N4 C35' -175.2(6) . .
C34 C35 N4 C38 -30.1(8) . .
C36 C35 N4 C38 152.0(6) . .
C34 C35 N4 C40 149.2(7) . .
C36 C35 N4 C40 -28.7(9) . .
C34 C35 N4 C35' 95.3(2) . .
C36 C35 N4 C35' -82.6(3) . .
C34' C35' N4 C38 8.1(8) . .
C36' C35' N4 C38 -171.3(6) . .
C34' C35' N4 C40 -176.9(7) . .
C36' C35' N4 C40 3.8(9) . .
C34' C35' N4 C35 -48.6(3) . .
C36' C35' N4 C35 132.0(2) . .
N6 C41 N5 C43 -0.6(8) . .
N6 C41 N5 Co2 -176.6(4) . .
C42 C43 N5 C41 0.9(9) . .
C42 C43 N5 Co2 176.4(6) . .
O8 Co2 N5 C41 72.0(5) 2_646 .
O7 Co2 N5 C41 -174.0(5) . .
N7 Co2 N5 C41 -177(100) 1_545 .
O6 Co2 N5 C41 -22.6(6) . .
O8 Co2 N5 C43 -102.8(7) 2_646 .
O7 Co2 N5 C43 11.2(7) . .
N7 Co2 N5 C43 8(6) 1_545 .
O6 Co2 N5 C43 162.6(7) . .
N5 C41 N6 C42 0.1(8) . .
N5 C41 N6 C44 178.5(6) . .
N5 C41 N6 C44' -174.3(6) . .
C43 C42 N6 C41 0.5(9) . .
C43 C42 N6 C44 -177.8(7) . .
C43 C42 N6 C44' 175.1(7) . .
C45 C44 N6 C41 -28.4(9) . .
C49 C44 N6 C41 150.3(6) . .
C45 C44 N6 C42 149.7(7) . .
C49 C44 N6 C42 -31.7(9) . .
C45 C44 N6 C44' -156.9(3) . .
C49 C44 N6 C44' 21.8(2) . .
C45' C44' N6 C41 3.3(9) . .
C49' C44' N6 C41 -169.4(6) . .
C45' C44' N6 C42 -170.0(6) . .
C49' C44' N6 C42 17.2(9) . .
C45' C44' N6 C44 59.1(2) . .
C49' C44' N6 C44 -113.6(3) . .
N8 C52 N7 C51 1.2(8) . .
N8 C52 N7 Co2 -175.5(4) . 1_565
C50 C51 N7 C52 -2.0(8) . .
C50 C51 N7 Co2 174.5(5) . 1_565
N7 C52 N8 C50 0.1(8) . .
N7 C52 N8 C47' -178.6(5) . .
N7 C52 N8 C47 178.8(5) . .
C51 C50 N8 C52 -1.3(8) . .
C51 C50 N8 C47' 177.4(6) . .
C51 C50 N8 C47 -179.9(6) . .
C46' C47' N8 C52 160.8(6) . .
C48' C47' N8 C52 -15.7(8) . .
C46' C47' N8 C50 -17.6(9) . .
C48' C47' N8 C50 165.9(6) . .
C46' C47' N8 C47 -159.8(3) . .
C48' C47' N8 C47 23.67(18) . .
C48 C47 N8 C52 25.8(8) . .
C46 C47 N8 C52 -157.7(5) . .
C48 C47 N8 C50 -155.7(7) . .
C46 C47 N8 C50 20.7(9) . .
C48 C47 N8 C47' -116.3(2) . .
C46 C47 N8 C47' 60.1(3) . .
C27 C22 N9 C19 -163.7(7) . .
C23 C22 N9 C19 17.4(11) . .
C18 C19 N9 C22 -14.3(12) . .
C20 C19 N9 C22 163.9(7) . .
C9 C8 N10 C5 -21.1(12) . .
C13 C8 N10 C5 161.1(7) . .
C4 C5 N10 C8 15.8(13) . .
C6 C5 N10 C8 -162.3(8) . .
O1 C1 O2 Co1 7.0(7) . 1_634
C2 C1 O2 Co1 -166.9(4) . 1_634
O4 C28 O3 Co1 -24.6(7) . .
C25 C28 O3 Co1 152.9(4) . .
O4 Co1 O3 C28 -11.5(4) 2_567 .
O2 Co1 O3 C28 174.2(4) 1_476 .
N1 Co1 O3 C28 81.6(4) . .
N3 Co1 O3 C28 -98.4(4) 1_645 .
O3 C28 O4 Co1 103.3(7) . 2_567
C25 C28 O4 Co1 -74.3(9) . 2_567
O5 C15 O6 Co2 -10.3(6) . .
C16 C15 O6 Co2 165.5(4) . .
O8 Co2 O6 C15 -175.3(3) 2_646 .
O7 Co2 O6 C15 8.8(6) . .
N7 Co2 O6 C15 96.3(4) 1_545 .
N5 Co2 O6 C15 -82.8(4) . .
O8 C14 O7 Co2 24.9(7) . .
C11 C14 O7 Co2 -152.8(4) . .
O8 Co2 O7 C14 10.8(4) 2_646 .
N7 Co2 O7 C14 97.5(4) 1_545 .
N5 Co2 O7 C14 -82.3(4) . .
O6 Co2 O7 C14 -173.6(4) . .
O7 C14 O8 Co2 -100.5(8) . 2_646
C11 C14 O8 Co2 77.3(8) . 2_646
